data_4105501
loop_
_publ_author_name
'Michael J. Katz'
'Daniel B. Leznoff'

_publ_contact_author_address
; 
Daniel B. Leznoff
Department of Chemistry
Simon Fraser University
Burnaby, British Columbia
CANADA   V5A 1S6
;
_publ_contact_author_email dleznoff@sfu.ca
_publ_contact_author_fax 1-778-782-3765
_publ_contact_author_name 'Daniel B. Leznoff'
_publ_contact_author_phone 1-778-782-4887
_publ_section_title
;
 Highly Birefringent Cyanoaurate Coordination Polymers: The Effect of
 Polarizable C-X Bonds (X = Cl, Br)
;
_journal_name_full 'Journal of the American Chemical Society'
_journal_page_first 18435
_journal_page_last 18444
_journal_paper_doi 10.1021/ja907519c
_journal_volume 131
_journal_year 2009
_chemical_formula_moiety 'C19 H11 Au2 Cl1 Mn1 N7 O0.50'
_chemical_formula_sum 'C19 H11 Au2 Cl Mn N7 O0.5'
_chemical_formula_weight 829.66
_space_group_IT_number 14
_symmetry_cell_setting monoclinic
_symmetry_space_group_name_Hall '-P 2ybc'
_symmetry_space_group_name_H-M 'P 1 21/c 1'
_atom_sites_solution_hydrogens geom
_atom_sites_solution_primary direct
_atom_sites_solution_secondary difmap
_cell_angle_alpha 90
_cell_angle_beta 98.573(3)
_cell_angle_gamma 90
_cell_formula_units_Z 8
_cell_length_a 13.607(3)
_cell_length_b 10.612(2)
_cell_length_c 32.640(7)
_cell_measurement_reflns_used 3680
_cell_measurement_temperature 293
_cell_measurement_theta_max 28.502
_cell_measurement_theta_min 1.262
_cell_volume 4660.5(17)
_computing_cell_refinement ' Bruker SMART APEX II'
_computing_data_collection ' Bruker SMART APEX II'
_computing_data_reduction ' Bruker SMART APEX II'
_computing_molecular_graphics ORTEP/PovRay
_computing_publication_material 'CRYSTALS (Betteridge et al., 2003)'
_computing_structure_refinement 'CRYSTALS (Betteridge et al., 2003)'
_computing_structure_solution ' SIR92 (Altomare et al, 1994)'
_diffrn_ambient_temperature 293
_diffrn_measured_fraction_theta_full 0.998
_diffrn_measured_fraction_theta_max 0.958
_diffrn_measurement_device_type 'Bruker SMART APEX-II CCD'
_diffrn_measurement_method '\w and \f scans'
_diffrn_radiation_monochromator graphite
_diffrn_radiation_source 'sealed tube'
_diffrn_radiation_type 'Mo K\a'
_diffrn_radiation_wavelength 0.71073
_diffrn_reflns_av_R_equivalents 0.000
_diffrn_reflns_limit_h_max 17
_diffrn_reflns_limit_h_min -17
_diffrn_reflns_limit_k_max 13
_diffrn_reflns_limit_k_min 0
_diffrn_reflns_limit_l_max 43
_diffrn_reflns_limit_l_min 0
_diffrn_reflns_number 11320
_diffrn_reflns_theta_full 27.362
_diffrn_reflns_theta_max 28.502
_diffrn_reflns_theta_min 1.262
_exptl_absorpt_coefficient_mu 13.231
_exptl_absorpt_correction_T_max 0.746
_exptl_absorpt_correction_T_min 0.467
_exptl_absorpt_correction_type multi-scan
_exptl_crystal_colour yellow
_exptl_crystal_density_diffrn 2.365
_exptl_crystal_description plate
_exptl_crystal_F_000 3024
_exptl_crystal_size_max 0.51
_exptl_crystal_size_mid 0.16
_exptl_crystal_size_min 0.02
_refine_diff_density_max 1.40
_refine_diff_density_min -1.35
_refine_ls_extinction_method none
_refine_ls_goodness_of_fit_ref 1.2911
_refine_ls_hydrogen_treatment constr
_refine_ls_matrix_type full
_refine_ls_number_parameters 552
_refine_ls_number_reflns 5837
_refine_ls_number_restraints 0
_refine_ls_R_factor_all 0.1279
_refine_ls_R_factor_gt 0.0556
_refine_ls_shift/su_max 0.444482
_refine_ls_structure_factor_coef F
_refine_ls_weighting_details
;
 Method= Modified Sheldrick 
 w=1/[\s^2^(F^2^) + ( 0.03P)^2^ + 0.00P] 
 ,where P=(max(Fo^2^,0) + 2Fc^2^)/3 
;
_refine_ls_weighting_scheme calc
_refine_ls_wR_factor_all 0.5445
_refine_ls_wR_factor_gt 0.0655
_refine_ls_wR_factor_ref 0.0621
_reflns_limit_h_max 17
_reflns_limit_h_min -17
_reflns_limit_k_max 13
_reflns_limit_k_min 0
_reflns_limit_l_max 43
_reflns_limit_l_min 0
_reflns_number_gt 6250
_reflns_number_total 11320
_reflns_threshold_expression I>2.0\s(I)
_oxford_diffrn_Wilson_B_factor 0.00
_oxford_diffrn_Wilson_scale 0.00
_oxford_refine_ls_r_factor_ref 0.0496
_oxford_refine_ls_scale 0.02607(5)
_oxford_reflns_number_all 11320
_oxford_reflns_threshold_expression_ref I>2.5\s(I)
_cod_data_source_file ja907519c_si_001_4.cif
_cod_data_source_block Mn(ClTerpy)[Au(CN)2]2
_cod_original_cell_volume 4660.4(17)
_cod_original_sg_symbol_H-M 'P 1 21/c 1 '
_cod_original_formula_sum 'C19 H11 Au2 Cl1 Mn1 N7 O0.50'
_cod_database_code 4105501

loop_
_symmetry_equiv_pos_as_xyz
x,y,z
-x,-y,-z
-x,y+1/2,-z+1/2
x,-y+1/2,z+1/2

loop_
_atom_site_label
_atom_site_type_symbol
_atom_site_fract_x
_atom_site_fract_y
_atom_site_fract_z
_atom_site_U_iso_or_equiv
_atom_site_occupancy
_atom_site_adp_type
_atom_site_refinement_flags_posn
_atom_site_refinement_flags_occupancy
_atom_site_disorder_group
Au1 Au 0.13614(5) 0.31168(5) 0.575279(19) 0.0436 1.0000 Uani . . .
Au2 Au -0.23673(5) -0.21716(7) 0.50547(2) 0.0551 1.0000 Uani . . .
Au3 Au 0.14934(5) -0.00270(5) 0.324283(19) 0.0438 1.0000 Uani . . .
Au4 Au -0.21683(5) -0.42237(6) 0.26339(2) 0.0532 1.0000 Uani . . .
Mn1 Mn 0.13536(15) -0.18588(17) 0.57278(6) 0.0321 1.0000 Uani . . .
Mn2 Mn 0.15343(16) -0.50685(17) 0.32518(7) 0.0353 1.0000 Uani . . .
Cl1 Cl 0.6308(3) -0.1844(5) 0.59933(15) 0.0710 1.0000 Uani . . .
Cl2 Cl 0.6457(3) -0.4563(6) 0.35807(19) 0.0923 1.0000 Uani . . .
O11 O -0.476(4) -0.136(4) 0.3644(14) 0.140(10) 0.43(3) Uiso . P 1
O12 O -0.561(3) -0.149(3) 0.3464(11) 0.140(10) 0.57(3) Uiso . P 2
N5 N 0.1901(8) -0.2122(10) 0.6410(3) 0.0372 1.0000 Uani . . .
N6 N 0.2999(8) -0.1806(9) 0.5816(4) 0.0366 1.0000 Uani . . .
N7 N 0.1839(9) -0.1508(10) 0.5109(3) 0.0405 1.0000 Uani . . .
N8 N 0.2017(9) -0.4842(11) 0.3930(4) 0.0434 1.0000 Uani . . .
N9 N 0.3177(10) -0.5107(10) 0.3373(4) 0.0453 1.0000 Uani . . .
N10 N 0.2103(10) -0.5497(10) 0.2647(4) 0.0449 1.0000 Uani . . .
N11 N 0.1266(10) 0.0203(11) 0.5834(4) 0.0566 1.0000 Uani . . .
N12 N 0.1369(9) 0.6043(11) 0.5682(4) 0.0435 1.0000 Uani . . .
N21 N -0.0218(10) -0.1916(12) 0.5538(5) 0.0609 1.0000 Uani . . .
N22 N -0.4480(13) -0.242(3) 0.4559(7) 0.1438 1.0000 Uani . . .
N31 N 0.1655(10) -0.2949(11) 0.3190(4) 0.0525 1.0000 Uani . . .
N32 N 0.1345(10) 0.2869(12) 0.3332(5) 0.0561 1.0000 Uani . . .
N41 N -0.0016(11) -0.4790(12) 0.3052(5) 0.0668 1.0000 Uani . . .
N42 N -0.4330(12) -0.3657(17) 0.2234(5) 0.0839 1.0000 Uani . . .
C11 C 0.1312(11) 0.1266(12) 0.5815(5) 0.0430 1.0000 Uani . . .
C12 C 0.1338(11) 0.4950(13) 0.5696(5) 0.0440 1.0000 Uani . . .
C21 C -0.1006(11) -0.2026(15) 0.5376(6) 0.0571 1.0000 Uani . . .
C22 C -0.3737(14) -0.233(2) 0.4736(6) 0.0793 1.0000 Uani . . .
C31 C 0.1588(12) -0.1880(13) 0.3194(5) 0.0490 1.0000 Uani . . .
C32 C 0.1394(11) 0.1819(15) 0.3298(5) 0.0490 1.0000 Uani . . .
C41 C -0.0811(13) -0.4570(16) 0.2889(6) 0.0676 1.0000 Uani . . .
C42 C -0.3521(13) -0.3896(19) 0.2381(6) 0.0663 1.0000 Uani . . .
C51 C 0.1330(11) -0.2289(14) 0.6698(5) 0.0471 1.0000 Uani . . .
C52 C 0.1674(12) -0.2425(14) 0.7107(5) 0.0494 1.0000 Uani . . .
C53 C 0.2654(13) -0.2431(14) 0.7233(5) 0.0539 1.0000 Uani . . .
C54 C 0.3267(11) -0.2295(13) 0.6944(4) 0.0439 1.0000 Uani . . .
C55 C 0.2890(10) -0.2113(11) 0.6527(4) 0.0347 1.0000 Uani . . .
C61 C 0.3496(10) -0.1956(11) 0.6202(4) 0.0370 1.0000 Uani . . .
C62 C 0.4528(11) -0.1942(14) 0.6274(5) 0.0498 1.0000 Uani . . .
C63 C 0.5014(11) -0.1805(14) 0.5931(5) 0.0485 1.0000 Uani . . .
C64 C 0.4522(12) -0.1647(15) 0.5537(6) 0.0588 1.0000 Uani . . .
C65 C 0.3483(11) -0.1632(12) 0.5486(4) 0.0374 1.0000 Uani . . .
C71 C 0.2817(11) -0.1447(13) 0.5081(5) 0.0467 1.0000 Uani . . .
C72 C 0.3186(14) -0.1263(15) 0.4713(5) 0.0607 1.0000 Uani . . .
C73 C 0.2509(13) -0.1108(17) 0.4350(5) 0.0644 1.0000 Uani . . .
C74 C 0.1503(13) -0.1152(17) 0.4369(5) 0.0598 1.0000 Uani . . .
C75 C 0.1206(11) -0.1355(14) 0.4750(5) 0.0479 1.0000 Uani . . .
C81 C 0.1361(15) -0.4775(14) 0.4200(6) 0.0665 1.0000 Uani . . .
C82 C 0.1683(17) -0.4621(15) 0.4633(6) 0.0657 1.0000 Uani . . .
C83 C 0.2662(18) -0.4549(17) 0.4772(6) 0.0742 1.0000 Uani . . .
C84 C 0.3357(14) -0.4616(16) 0.4482(6) 0.0662 1.0000 Uani . . .
C85 C 0.2981(12) -0.4765(12) 0.4068(4) 0.0415 1.0000 Uani . . .
C91 C 0.3639(10) -0.4849(12) 0.3746(4) 0.0333 1.0000 Uani . . .
C92 C 0.4653(14) -0.4651(15) 0.3829(6) 0.0628 1.0000 Uani . . .
C93 C 0.5190(12) -0.4786(14) 0.3491(6) 0.0540 1.0000 Uani . . .
C94 C 0.4710(12) -0.5069(14) 0.3102(6) 0.0569 1.0000 Uani . . .
C95 C 0.3699(11) -0.5212(13) 0.3050(4) 0.0389 1.0000 Uani . . .
C101 C 0.3071(12) -0.5498(12) 0.2643(5) 0.0416 1.0000 Uani . . .
C102 C 0.3490(14) -0.5782(15) 0.2286(5) 0.0596 1.0000 Uani . . .
C103 C 0.286(2) -0.6020(18) 0.1919(6) 0.0873 1.0000 Uani . . .
C104 C 0.1865(17) -0.6046(17) 0.1936(5) 0.0716 1.0000 Uani . . .
C105 C 0.1499(15) -0.5779(14) 0.2298(5) 0.0629 1.0000 Uani . . .
H111 H -0.4781 -0.1382 0.3918 0.09(5) 0.43(3) Uiso R P 1
H112 H -0.5016 -0.0629 0.3538 0.09(5) 0.43(3) Uiso R P 1
H121 H -0.5290 -0.1515 0.3725 0.09(5) 0.57(3) Uiso R P 2
H122 H -0.5536 -0.0732 0.3352 0.09(5) 0.57(3) Uiso R P 2
H511 H 0.0635 -0.2317 0.6603 0.067(14) 1.0000 Uiso R . .
H521 H 0.1242 -0.2484 0.7310 0.071(14) 1.0000 Uiso R . .
H531 H 0.2945 -0.2564 0.7512 0.093(14) 1.0000 Uiso R . .
H541 H 0.3966 -0.2307 0.7030 0.062(14) 1.0000 Uiso R . .
H621 H 0.4890 -0.2051 0.6544 0.063(14) 1.0000 Uiso R . .
H641 H 0.4872 -0.1556 0.5308 0.072(14) 1.0000 Uiso R . .
H721 H 0.3879 -0.1267 0.4701 0.080(14) 1.0000 Uiso R . .
H731 H 0.2752 -0.0935 0.4097 0.088(14) 1.0000 Uiso R . .
H741 H 0.1026 -0.1089 0.4126 0.089(14) 1.0000 Uiso R . .
H751 H 0.0517 -0.1359 0.4771 0.061(14) 1.0000 Uiso R . .
H811 H 0.0674 -0.4823 0.4092 0.081(14) 1.0000 Uiso R . .
H821 H 0.1230 -0.4590 0.4828 0.084(14) 1.0000 Uiso R . .
H831 H 0.2903 -0.4431 0.5058 0.106(14) 1.0000 Uiso R . .
H841 H 0.4047 -0.4559 0.4583 0.077(14) 1.0000 Uiso R . .
H921 H 0.4977 -0.4451 0.4099 0.079(14) 1.0000 Uiso R . .
H941 H 0.5076 -0.5173 0.2878 0.079(14) 1.0000 Uiso R . .
H1021 H 0.4189 -0.5766 0.2289 0.090(14) 1.0000 Uiso R . .
H1031 H 0.3134 -0.6238 0.1678 0.120(14) 1.0000 Uiso R . .
H1041 H 0.1439 -0.6219 0.1685 0.118(14) 1.0000 Uiso R . .
H1051 H 0.0803 -0.5793 0.2302 0.072(14) 1.0000 Uiso R . .

loop_
_atom_site_aniso_label
_atom_site_aniso_U_11
_atom_site_aniso_U_22
_atom_site_aniso_U_33
_atom_site_aniso_U_23
_atom_site_aniso_U_13
_atom_site_aniso_U_12
Au1 0.0558(4) 0.0225(3) 0.0512(4) -0.0004(2) 0.0042(3) -0.0003(2)
Au2 0.0380(4) 0.0631(4) 0.0626(4) -0.0068(3) 0.0023(3) -0.0033(3)
Au3 0.0591(4) 0.0225(3) 0.0496(4) 0.0012(2) 0.0071(3) 0.0011(3)
Au4 0.0410(4) 0.0512(4) 0.0647(5) 0.0014(3) -0.0005(3) 0.0053(3)
Mn1 0.0354(12) 0.0220(9) 0.0375(12) 0.0002(9) 0.0007(9) -0.0024(8)
Mn2 0.0385(13) 0.0230(10) 0.0435(13) -0.0008(9) 0.0029(10) 0.0016(9)
Cl1 0.032(2) 0.097(4) 0.083(3) 0.010(3) 0.003(2) 0.001(2)
Cl2 0.041(3) 0.108(4) 0.127(5) -0.021(4) 0.010(3) -0.007(3)
N5 0.037(7) 0.034(6) 0.040(7) 0.000(5) 0.004(6) 0.000(5)
N6 0.025(6) 0.026(6) 0.059(8) -0.005(5) 0.005(6) -0.004(5)
N7 0.045(8) 0.039(7) 0.037(7) 0.004(5) 0.004(6) -0.007(6)
N8 0.037(8) 0.040(7) 0.054(8) 0.002(6) 0.006(7) 0.003(6)
N9 0.062(9) 0.032(7) 0.040(8) -0.004(6) -0.001(7) 0.009(6)
N10 0.067(9) 0.029(6) 0.035(7) 0.003(5) -0.006(7) -0.006(6)
N11 0.072(10) 0.024(7) 0.070(10) -0.008(6) -0.003(8) 0.020(6)
N12 0.051(8) 0.026(6) 0.051(8) 0.011(6) 0.002(6) -0.004(6)
N21 0.042(9) 0.058(9) 0.079(11) -0.005(8) -0.002(8) 0.005(7)
N22 0.047(11) 0.22(3) 0.16(2) -0.09(2) 0.004(13) 0.001(15)
N31 0.065(9) 0.029(7) 0.062(9) -0.006(6) 0.006(7) 0.001(6)
N32 0.051(8) 0.032(8) 0.088(11) -0.002(7) 0.018(8) -0.003(6)
N41 0.049(9) 0.043(8) 0.103(12) 0.007(8) -0.008(9) 0.004(7)
N42 0.065(12) 0.118(15) 0.064(11) 0.009(10) -0.004(9) 0.011(10)
C11 0.051(9) 0.017(7) 0.058(10) -0.005(6) -0.002(8) 0.012(6)
C12 0.039(9) 0.034(8) 0.055(10) 0.005(7) -0.007(7) -0.011(7)
C21 0.017(8) 0.059(11) 0.096(14) -0.004(10) 0.012(9) 0.001(7)
C22 0.040(11) 0.118(17) 0.081(14) -0.027(13) 0.011(10) 0.002(12)
C31 0.066(11) 0.028(8) 0.055(10) -0.007(7) 0.014(9) -0.014(7)
C32 0.035(9) 0.043(9) 0.068(11) 0.002(8) 0.005(8) -0.007(7)
C41 0.051(11) 0.056(11) 0.086(14) 0.006(10) -0.021(10) 0.015(9)
C42 0.046(11) 0.087(14) 0.069(13) 0.005(11) 0.018(10) 0.002(10)
C51 0.048(10) 0.050(9) 0.048(10) -0.011(8) 0.022(8) -0.010(8)
C52 0.052(10) 0.051(10) 0.049(10) -0.014(8) 0.021(8) -0.018(8)
C53 0.074(13) 0.041(9) 0.050(10) 0.001(8) 0.022(10) -0.008(8)
C54 0.044(9) 0.039(8) 0.043(9) 0.005(7) -0.012(7) -0.007(7)
C55 0.041(8) 0.027(7) 0.036(8) -0.004(6) 0.009(7) -0.005(6)
C61 0.037(8) 0.026(7) 0.043(9) 0.006(6) -0.010(7) 0.000(6)
C62 0.045(10) 0.051(9) 0.054(10) 0.017(8) 0.011(8) 0.000(7)
C63 0.043(9) 0.051(9) 0.051(10) 0.006(8) 0.005(8) 0.005(7)
C64 0.046(11) 0.060(11) 0.071(13) 0.012(9) 0.015(9) 0.005(8)
C65 0.049(9) 0.030(7) 0.036(8) -0.003(6) 0.013(7) 0.000(6)
C71 0.044(10) 0.034(8) 0.059(11) 0.011(7) -0.005(8) -0.015(7)
C72 0.071(13) 0.064(11) 0.048(11) 0.021(9) 0.013(10) 0.009(9)
C73 0.064(12) 0.089(13) 0.043(10) 0.019(10) 0.018(9) -0.011(10)
C74 0.069(12) 0.088(13) 0.024(9) 0.017(8) 0.010(8) -0.005(10)
C75 0.036(9) 0.055(10) 0.049(10) 0.005(8) -0.004(8) 0.007(7)
C81 0.069(13) 0.042(10) 0.083(14) -0.016(9) -0.005(11) -0.004(9)
C82 0.099(17) 0.046(10) 0.060(13) -0.011(9) 0.037(12) -0.018(10)
C83 0.116(19) 0.069(13) 0.039(11) -0.002(9) 0.018(12) -0.026(13)
C84 0.059(12) 0.052(10) 0.087(15) 0.003(10) 0.009(11) -0.015(9)
C85 0.065(11) 0.028(7) 0.032(9) 0.002(6) 0.008(8) 0.002(7)
C91 0.035(8) 0.030(7) 0.032(8) 0.001(6) -0.006(7) -0.003(6)
C92 0.076(13) 0.049(10) 0.060(12) -0.009(8) -0.002(10) 0.009(9)
C93 0.036(9) 0.044(9) 0.083(13) -0.005(9) 0.011(9) 0.002(7)
C94 0.040(10) 0.052(10) 0.084(14) 0.002(9) 0.027(10) -0.005(8)
C95 0.036(9) 0.044(8) 0.037(9) 0.006(7) 0.008(7) 0.008(6)
C101 0.053(11) 0.025(7) 0.044(9) 0.008(6) 0.002(8) -0.004(7)
C102 0.079(13) 0.060(11) 0.041(10) 0.002(8) 0.012(9) -0.005(9)
C103 0.14(2) 0.072(14) 0.058(14) -0.019(11) 0.037(15) -0.015(14)
C104 0.112(18) 0.077(13) 0.028(10) -0.006(9) 0.016(11) -0.011(12)
C105 0.093(14) 0.037(9) 0.053(11) 0.001(8) -0.009(10) 0.008(9)

loop_
_atom_type_symbol
_atom_type_scat_dispersion_real
_atom_type_scat_dispersion_imag
_atom_type_scat_Cromer_Mann_a1
_atom_type_scat_Cromer_Mann_b1
_atom_type_scat_Cromer_Mann_a2
_atom_type_scat_Cromer_Mann_b2
_atom_type_scat_Cromer_Mann_a3
_atom_type_scat_Cromer_Mann_b3
_atom_type_scat_Cromer_Mann_a4
_atom_type_scat_Cromer_Mann_b4
_atom_type_scat_Cromer_Mann_c
_atom_type_scat_source
C 0.0033 0.0016 2.3100 20.8439 1.0200 10.2075 1.5886 0.5687 0.8650 51.6512 0.2156 'International Tables Vol C 4.2.6.8 and 6.1.1.4'
H 0.0000 0.0000 0.4930 10.5109 0.3229 26.1257 0.1402 3.1424 0.0408 57.7998 0.0030 'International Tables Vol C 4.2.6.8 and 6.1.1.4'
N 0.0061 0.0033 12.2126 0.0057 3.1322 9.8933 2.0125 28.9975 1.1663 0.5826 -11.5290 'International Tables Vol C 4.2.6.8 and 6.1.1.4'
Cl 0.1484 0.1585 11.4604 0.0104 7.1964 1.1662 6.2556 18.5194 1.6455 47.7784 -9.5574 'International Tables Vol C 4.2.6.8 and 6.1.1.4'
Mn 0.3368 0.7283 11.2819 5.3409 7.3573 0.3432 3.0193 17.8674 2.2441 83.7543 1.0896 'International Tables Vol C 4.2.6.8 and 6.1.1.4'
Au -2.0133 8.8022 16.8819 0.4611 18.5913 8.6216 25.5582 1.4826 5.8600 36.3956 12.0658 'International Tables Vol C 4.2.6.8 and 6.1.1.4'
O 0.0106 0.0060 3.0485 13.2771 2.2868 5.7011 1.5463 0.3239 0.8670 32.9089 0.2508 'International Tables Vol C 4.2.6.8 and 6.1.1.4'

loop_
_geom_angle_atom_site_label_1
_geom_angle_site_symmetry_1
_geom_angle_atom_site_label_2
_geom_angle_atom_site_label_3
_geom_angle
_geom_angle_publ_flag
Au2 2_556 Au1 C11 78.8(4) yes
Au2 2_556 Au1 C12 103.3(5) yes
C11 . Au1 C12 177.0(6) yes
Au1 2_556 Au2 C21 88.9(5) yes
Au1 2_556 Au2 C22 91.4(5) yes
C21 . Au2 C22 179.6(8) yes
Au4 3_555 Au3 C31 99.2(4) yes
Au4 3_555 Au3 C32 81.5(5) yes
C31 . Au3 C32 179.3(7) yes
Au3 3_545 Au4 C41 87.3(6) yes
Au3 3_545 Au4 C42 92.7(5) yes
C41 . Au4 C42 179.5(8) yes
N12 1_545 Mn1 N5 86.5(4) yes
N12 1_545 Mn1 N6 90.8(4) yes
N5 . Mn1 N6 72.3(4) yes
N12 1_545 Mn1 N7 95.6(4) yes
N5 . Mn1 N7 144.0(4) yes
N6 . Mn1 N7 71.7(4) yes
N12 1_545 Mn1 N11 174.0(5) yes
N5 . Mn1 N11 89.2(4) yes
N6 . Mn1 N11 91.8(4) yes
N7 . Mn1 N11 90.4(5) yes
N12 1_545 Mn1 N21 88.3(5) yes
N5 . Mn1 N21 116.8(5) yes
N6 . Mn1 N21 170.7(5) yes
N7 . Mn1 N21 99.2(5) yes
N11 . Mn1 N21 89.9(5) yes
N32 1_545 Mn2 N8 90.7(5) yes
N32 1_545 Mn2 N9 95.3(4) yes
N8 . Mn2 N9 71.6(5) yes
N32 1_545 Mn2 N10 88.0(5) yes
N8 . Mn2 N10 142.9(5) yes
N9 . Mn2 N10 71.6(5) yes
N32 1_545 Mn2 N31 176.8(5) yes
N8 . Mn2 N31 88.1(4) yes
N9 . Mn2 N31 87.1(4) yes
N10 . Mn2 N31 94.8(4) yes
N32 1_545 Mn2 N41 92.7(5) yes
N8 . Mn2 N41 114.9(6) yes
N9 . Mn2 N41 169.7(5) yes
N10 . Mn2 N41 102.2(6) yes
N31 . Mn2 N41 85.2(5) yes
H111 . O11 H112 109.5 no
H121 . O12 H122 109.5 no
Mn1 . N5 C51 125.3(10) yes
Mn1 . N5 C55 116.7(9) yes
C51 . N5 C55 118.0(12) yes
Mn1 . N6 C61 118.3(9) yes
Mn1 . N6 C65 120.1(9) yes
C61 . N6 C65 121.6(12) yes
Mn1 . N7 C71 119.6(10) yes
Mn1 . N7 C75 124.1(10) yes
C71 . N7 C75 116.3(13) yes
Mn2 . N8 C81 122.1(11) yes
Mn2 . N8 C85 118.4(10) yes
C81 . N8 C85 119.5(14) yes
Mn2 . N9 C91 119.5(10) yes
Mn2 . N9 C95 119.6(9) yes
C91 . N9 C95 120.2(13) yes
Mn2 . N10 C101 118.7(10) yes
Mn2 . N10 C105 122.7(13) yes
C101 . N10 C105 118.6(15) yes
Mn1 . N11 C11 165.7(14) yes
Mn1 1_565 N12 C12 172.9(13) yes
Mn1 . N21 C21 168.1(15) yes
Mn2 . N31 C31 168.8(14) yes
Mn2 1_565 N32 C32 162.9(14) yes
Mn2 . N41 C41 169.7(16) yes
Au1 . C11 N11 177.1(14) yes
N12 . C12 Au1 176.0(13) yes
Au2 . C21 N21 176.0(16) yes
Au2 . C22 N22 179(2) yes
Au3 . C31 N31 176.1(15) yes
Au3 . C32 N32 179.4(15) yes
N41 . C41 Au4 177.9(18) yes
N42 . C42 Au4 177.6(19) yes
N5 . C51 C52 124.3(15) yes
N5 . C51 H511 115.6 no
C52 . C51 H511 120.1 no
C51 . C52 C53 119.1(15) yes
C51 . C52 H521 122.3 no
C53 . C52 H521 118.6 no
C52 . C53 C54 118.4(15) yes
C52 . C53 H531 123.3 no
C54 . C53 H531 118.3 no
C53 . C54 C55 121.2(14) yes
C53 . C54 H541 119.1 no
C55 . C54 H541 119.7 no
C54 . C55 N5 118.9(13) yes
C54 . C55 C61 124.4(13) yes
N5 . C55 C61 116.7(12) yes
C55 . C61 N6 116.0(12) yes
C55 . C61 C62 123.3(13) yes
N6 . C61 C62 120.7(14) yes
C61 . C62 C63 117.0(15) yes
C61 . C62 H621 121.8 no
C63 . C62 H621 121.1 no
Cl1 . C63 C62 119.7(12) yes
Cl1 . C63 C64 117.3(13) yes
C62 . C63 C64 123.0(15) yes
C63 . C64 C65 117.3(16) yes
C63 . C64 H641 121.3 no
C65 . C64 H641 121.4 no
C64 . C65 N6 120.3(14) yes
C64 . C65 C71 125.1(14) yes
N6 . C65 C71 114.6(13) yes
C65 . C71 N7 114.0(13) yes
C65 . C71 C72 122.3(14) yes
N7 . C71 C72 123.7(15) yes
C71 . C72 C73 118.3(16) yes
C71 . C72 H721 121.8 no
C73 . C72 H721 119.8 no
C72 . C73 C74 119.3(15) yes
C72 . C73 H731 119.2 no
C74 . C73 H731 121.4 no
C73 . C74 C75 118.1(15) yes
C73 . C74 H741 121.3 no
C75 . C74 H741 120.5 no
C74 . C75 N7 124.2(15) yes
C74 . C75 H751 119.3 no
N7 . C75 H751 116.4 no
N8 . C81 C82 121.3(17) yes
N8 . C81 H811 117.7 no
C82 . C81 H811 120.9 no
C81 . C82 C83 118.9(18) yes
C81 . C82 H821 122.2 no
C83 . C82 H821 118.9 no
C82 . C83 C84 119.5(18) yes
C82 . C83 H831 121.2 no
C84 . C83 H831 119.3 no
C83 . C84 C85 117.8(17) yes
C83 . C84 H841 118.7 no
C85 . C84 H841 123.5 no
C84 . C85 N8 122.9(15) yes
C84 . C85 C91 121.8(15) yes
N8 . C85 C91 115.3(13) yes
C85 . C91 N9 114.5(13) yes
C85 . C91 C92 122.9(14) yes
N9 . C91 C92 122.6(15) yes
C91 . C92 C93 116.6(16) yes
C91 . C92 H921 121.8 no
C93 . C92 H921 121.5 no
C92 . C93 Cl2 118.2(14) yes
C92 . C93 C94 120.9(15) yes
Cl2 . C93 C94 120.9(14) yes
C93 . C94 C95 118.0(16) yes
C93 . C94 H941 120.4 no
C95 . C94 H941 121.6 no
C94 . C95 N9 121.7(14) yes
C94 . C95 C101 124.1(15) yes
N9 . C95 C101 114.1(13) yes
C95 . C101 N10 115.3(14) yes
C95 . C101 C102 122.1(15) yes
N10 . C101 C102 122.6(14) yes
C101 . C102 C103 118.6(18) yes
C101 . C102 H1021 121.1 no
C103 . C102 H1021 120.1 no
C102 . C103 C104 117.4(18) yes
C102 . C103 H1031 119.3 no
C104 . C103 H1031 123.1 no
C103 . C104 C105 121.2(19) yes
C103 . C104 H1041 116.8 no
C105 . C104 H1041 121.9 no
C104 . C105 N10 121.5(19) yes
C104 . C105 H1051 119.7 no
N10 . C105 H1051 118.7 no

loop_
_geom_bond_atom_site_label_1
_geom_bond_atom_site_label_2
_geom_bond_site_symmetry_2
_geom_bond_distance
_geom_bond_publ_flag
Au1 Au2 2_556 3.3018(10) yes
Au1 C11 . 1.977(13) yes
Au1 C12 . 1.954(14) yes
Au2 C21 . 1.994(16) yes
Au2 C22 . 2.001(19) yes
Au3 Au4 3_555 3.2470(11) yes
Au3 C31 . 1.979(14) yes
Au3 C32 . 1.974(16) yes
Au4 C41 . 1.945(17) yes
Au4 C42 . 1.934(19) yes
Mn1 N12 1_545 2.232(11) yes
Mn1 N5 . 2.257(11) yes
Mn1 N6 . 2.216(11) yes
Mn1 N7 . 2.249(11) yes
Mn1 N11 . 2.221(11) yes
Mn1 N21 . 2.137(14) yes
Mn2 N32 1_545 2.224(12) yes
Mn2 N8 . 2.225(13) yes
Mn2 N9 . 2.212(13) yes
Mn2 N10 . 2.270(13) yes
Mn2 N31 . 2.266(12) yes
Mn2 N41 . 2.134(14) yes
Cl1 C63 . 1.743(16) yes
Cl2 C93 . 1.722(16) yes
O11 H111 . 0.900 no
O11 H112 . 0.900 no
O12 H121 . 0.900 no
O12 H122 . 0.900 no
N5 C51 . 1.319(17) yes
N5 C55 . 1.343(16) yes
N6 C61 . 1.348(17) yes
N6 C65 . 1.356(17) yes
N7 C71 . 1.348(18) yes
N7 C75 . 1.356(17) yes
N8 C81 . 1.35(2) yes
N8 C85 . 1.325(18) yes
N9 C91 . 1.313(16) yes
N9 C95 . 1.361(18) yes
N10 C101 . 1.319(19) yes
N10 C105 . 1.336(19) yes
N11 C11 . 1.131(16) yes
N12 C12 . 1.162(16) yes
N21 C21 . 1.128(18) yes
N22 C22 . 1.09(2) yes
N31 C31 . 1.139(17) yes
N32 C32 . 1.122(18) yes
N41 C41 . 1.155(19) yes
N42 C42 . 1.16(2) yes
C51 C52 . 1.35(2) yes
C51 H511 . 0.950 no
C52 C53 . 1.34(2) yes
C52 H521 . 0.950 no
C53 C54 . 1.36(2) yes
C53 H531 . 0.950 no
C54 C55 . 1.395(18) yes
C54 H541 . 0.950 no
C55 C61 . 1.446(19) yes
C61 C62 . 1.389(19) yes
C62 C63 . 1.39(2) yes
C62 H621 . 0.950 no
C63 C64 . 1.37(2) yes
C64 C65 . 1.40(2) yes
C64 H641 . 0.950 no
C65 C71 . 1.50(2) yes
C71 C72 . 1.38(2) yes
C72 C73 . 1.40(2) yes
C72 H721 . 0.950 no
C73 C74 . 1.38(2) yes
C73 H731 . 0.950 no
C74 C75 . 1.38(2) yes
C74 H741 . 0.950 no
C75 H751 . 0.950 no
C81 C82 . 1.43(2) yes
C81 H811 . 0.950 no
C82 C83 . 1.34(3) yes
C82 H821 . 0.950 no
C83 C84 . 1.44(2) yes
C83 H831 . 0.950 no
C84 C85 . 1.38(2) yes
C84 H841 . 0.950 no
C85 C91 . 1.481(19) yes
C91 C92 . 1.38(2) yes
C92 C93 . 1.42(2) yes
C92 H921 . 0.950 no
C93 C94 . 1.37(2) yes
C94 C95 . 1.37(2) yes
C94 H941 . 0.950 no
C95 C101 . 1.500(19) yes
C101 C102 . 1.40(2) yes
C102 C103 . 1.39(3) yes
C102 H1021 . 0.950 no
C103 C104 . 1.36(3) yes
C103 H1031 . 0.950 no
C104 C105 . 1.38(2) yes
C104 H1041 . 0.950 no
C105 H1051 . 0.950 no

loop_
_geom_hbond_atom_site_label_D
_geom_hbond_atom_site_label_H
_geom_hbond_atom_site_label_A
_geom_hbond_site_symmetry_A
_geom_hbond_angle_DHA
_geom_hbond_distance_DH
_geom_hbond_distance_HA
_geom_hbond_distance_DA
_geom_hbond_publ_flag
O11 H111 N22 . 151 0.90 2.35 3.16(2) yes
C54 H541 N42 4_645 155 0.95 2.53 3.42(2) yes
C62 H621 N42 4_645 155 0.95 2.46 3.34(2) yes
C103 H1031 O11 3_545 145 0.95 2.59 3.41(2) yes

loop_
_oxford_twin_element_scale_factors
0.9980(4)
0.0020(4)
